data_7708528
loop_
_publ_author_name
'Ingram, Nicole E.'
'Jordan, Brian J.'
'Donnadieu, Bruno'
'Creutz, Sidney E.'

_publ_section_title
;
 Barium and titanium dithiocarbamates as precursors for colloidal
 nanocrystals of emerging optoelectronic materials.
;
_journal_name_full 'Dalton transactions (Cambridge, England : 2003)'
_journal_paper_doi 10.1039/d1dt03018c
_journal_year 2021
_chemical_formula_moiety 'C50 H100 Ba3 N6 O2 S12'
_chemical_formula_sum 'C50 H100 Ba3 N6 O2 S12'
_chemical_formula_weight 1614.09
_chemical_name_systematic 'barium N,N'-diisopropyldithiocarbamate'
_space_group_crystal_system monoclinic
_space_group_IT_number 14
_space_group_name_Hall '-P 2yn'
_space_group_name_H-M_alt 'P 1 21/n 1'
_atom_sites_solution_hydrogens geom
_audit_creation_method SHELXL-2018/3
_audit_update_record
;
2021-08-19 deposited with the CCDC.	2021-10-01 downloaded from the CCDC.
;
_cell_angle_alpha 90
_cell_angle_beta 105.991(2)
_cell_angle_gamma 90
_cell_formula_units_Z 4
_cell_length_a 14.5911(7)
_cell_length_b 23.6067(12)
_cell_length_c 22.2683(12)
_cell_measurement_reflns_used 1569
_cell_measurement_temperature 100(2)
_cell_measurement_theta_max 28.282
_cell_measurement_theta_min 1.943
_cell_volume 7373.5(7)
_computing_cell_refinement 'APEX3 v2019.1.0'
_computing_data_collection 'APEX3 v2019.1.0'
_computing_data_reduction 'Saint, APEX v2019.1.0.'
_computing_molecular_graphics 'Mercury V.4.2.0,POV-Ray v 3.7'
_computing_publication_material 'APEX3 v2019.1.0'
_computing_structure_refinement SHELXTL-2018/3
_computing_structure_solution SHELXT
_diffrn_ambient_temperature 100(2)
_diffrn_measured_fraction_theta_full 1.000
_diffrn_measured_fraction_theta_max 1.000
_diffrn_measurement_device_type 'Bruker AXS D8 Venture  '
_diffrn_measurement_method 'profile data from \q/2\q scans'
_diffrn_radiation_type MoK\a
_diffrn_radiation_wavelength 0.71073
_diffrn_reflns_av_R_equivalents 0.1398
_diffrn_reflns_av_unetI/netI 0.0777
_diffrn_reflns_Laue_measured_fraction_full 1.000
_diffrn_reflns_Laue_measured_fraction_max 1.000
_diffrn_reflns_limit_h_max 19
_diffrn_reflns_limit_h_min -19
_diffrn_reflns_limit_k_max 31
_diffrn_reflns_limit_k_min -31
_diffrn_reflns_limit_l_max 29
_diffrn_reflns_limit_l_min -29
_diffrn_reflns_number 123164
_diffrn_reflns_point_group_measured_fraction_full 1.000
_diffrn_reflns_point_group_measured_fraction_max 1.000
_diffrn_reflns_theta_full 25.242
_diffrn_reflns_theta_max 28.282
_diffrn_reflns_theta_min 1.943
_exptl_absorpt_coefficient_mu 1.961
_exptl_absorpt_correction_T_max 0.868
_exptl_absorpt_correction_T_min 0.438
_exptl_absorpt_correction_type multi-scan
_exptl_absorpt_process_details Sadabs
_exptl_crystal_colour colorless
_exptl_crystal_density_diffrn 1.454
_exptl_crystal_description needle
_exptl_crystal_F_000 3272
_exptl_crystal_recrystallization_method 'Re-crystallisation from solvent: tetrahydrofuran, diethyl ether'
_exptl_crystal_size_max 0.504
_exptl_crystal_size_mid 0.091
_exptl_crystal_size_min 0.074
_refine_diff_density_max 1.261
_refine_diff_density_min -1.368
_refine_diff_density_rms 0.138
_refine_ls_extinction_coef 0.000076(17)
_refine_ls_extinction_expression Fc^*^=kFc[1+0.001xFc^2^\l^3^/sin(2\q)]^-1/4^
_refine_ls_extinction_method 'SHELXL-2018/3 (Sheldrick 2018)'
_refine_ls_goodness_of_fit_ref 1.005
_refine_ls_hydrogen_treatment constr
_refine_ls_matrix_type full
_refine_ls_number_parameters 858
_refine_ls_number_reflns 18293
_refine_ls_number_restraints 635
_refine_ls_restrained_S_all 1.005
_refine_ls_R_factor_all 0.0994
_refine_ls_R_factor_gt 0.0483
_refine_ls_shift/su_max 0.002
_refine_ls_shift/su_mean 0.000
_refine_ls_structure_factor_coef Fsqd
_refine_ls_weighting_details 'w=1/[\s^2^(Fo^2^)+(0.0195P)^2^+16.4116P] where P=(Fo^2^+2Fc^2^)/3'
_refine_ls_weighting_scheme calc
_refine_ls_wR_factor_gt 0.0759
_refine_ls_wR_factor_ref 0.0887
_reflns_Friedel_coverage 0.000
_reflns_number_gt 11459
_reflns_number_total 18293
_reflns_threshold_expression 'I > 2\s(I)'
_cod_data_source_file d1dt03018c2.cif
_cod_data_source_block c_sc_002_final
_cod_original_sg_symbol_H-M 'P 21/n'
_cod_database_code 7708528
_shelx_space_group_comment
;
The symmetry employed for this shelxl refinement is uniquely defined
by the following loop, which should always be used as a source of
symmetry information in preference to the above space-group names.
They are only intended as comments.
;
_shelx_estimated_absorpt_t_min 0.438
_shelx_estimated_absorpt_t_max 0.868

loop_
_space_group_symop_operation_xyz
'x, y, z'
'-x+1/2, y+1/2, -z+1/2'
'-x, -y, -z'
'x-1/2, -y-1/2, z-1/2'

loop_
_atom_site_label
_atom_site_type_symbol
_atom_site_fract_x
_atom_site_fract_y
_atom_site_fract_z
_atom_site_U_iso_or_equiv
_atom_site_adp_type
_atom_site_occupancy
_atom_site_site_symmetry_order
_atom_site_calc_flag
_atom_site_refinement_flags_posn
_atom_site_refinement_flags_adp
_atom_site_refinement_flags_occupancy
_atom_site_disorder_assembly
_atom_site_disorder_group
Ba1 Ba 0.36032(2) 0.74912(2) 0.42473(2) 0.01596(6) Uani 1 1 d . . . . .
Ba2 Ba 0.46542(2) 0.91354(2) 0.48954(2) 0.01875(7) Uani 1 1 d . . . . .
Ba3 Ba 0.46185(2) 0.58533(2) 0.48398(2) 0.01582(7) Uani 1 1 d . . . . .
S1 S 0.53293(8) 0.82594(5) 0.39586(6) 0.0225(3) Uani 1 1 d . . . . .
S2 S 0.34090(8) 0.87616(5) 0.35669(6) 0.0225(3) Uani 1 1 d . . . . .
S3 S 0.47471(9) 0.80401(5) 0.57194(6) 0.0288(3) Uani 1 1 d . . . . .
S4 S 0.28317(8) 0.84808(5) 0.51211(6) 0.0249(3) Uani 1 1 d . . . . .
S5 S 0.33815(8) 1.02416(5) 0.43682(5) 0.0201(2) Uani 1 1 d . . . . .
S6 S 0.40355(8) 1.00938(5) 0.57377(5) 0.0192(2) Uani 1 1 d . . . . .
S7 S 0.50620(8) 0.66200(5) 0.37583(5) 0.0180(2) Uani 1 1 d . . . . .
S8 S 0.57034(8) 0.70147(5) 0.50609(5) 0.0183(2) Uani 1 1 d . . . . .
S9 S 0.25345(8) 0.61913(5) 0.40419(5) 0.0217(3) Uani 1 1 d . . . . .
S10 S 0.31268(8) 0.66513(5) 0.53174(5) 0.0197(2) Uani 1 1 d . . . . .
S11 S 0.61112(8) 0.50764(5) 0.43494(5) 0.0171(2) Uani 1 1 d . . . . .
S12 S 0.40633(8) 0.47772(5) 0.39592(5) 0.0219(3) Uani 1 1 d . . . . .
N5 N 0.5132(3) 0.48742(19) 0.31605(18) 0.0334(11) Uani 1 1 d . . . . .
N6 N 0.1581(3) 0.59874(16) 0.48915(19) 0.0259(9) Uani 1 1 d . . . . .
C1 C 0.4510(3) 0.86633(19) 0.3431(2) 0.0223(10) Uani 1 1 d . . . . .
N1A N 0.4756(5) 0.8931(4) 0.2949(4) 0.0341(10) Uani 0.5 1 d D U P A 1
C2A C 0.4122(6) 0.9294(4) 0.2460(4) 0.0374(12) Uani 0.5 1 d D U P A 1
H2A H 0.454528 0.939504 0.219092 0.045 Uiso 0.5 1 calc R U P A 1
C3A C 0.3901(7) 0.9866(4) 0.2687(5) 0.0386(18) Uani 0.5 1 d D U P A 1
H3A1 H 0.355734 0.981631 0.300431 0.058 Uiso 0.5 1 calc R U P A 1
H3A2 H 0.350526 1.008335 0.233517 0.058 Uiso 0.5 1 calc R U P A 1
H3A3 H 0.449725 1.007113 0.286903 0.058 Uiso 0.5 1 calc R U P A 1
C4A C 0.3311(7) 0.8989(4) 0.2006(5) 0.0437(19) Uani 0.5 1 d D U P A 1
H4A1 H 0.356623 0.868100 0.180528 0.066 Uiso 0.5 1 calc R U P A 1
H4A2 H 0.296201 0.925599 0.168739 0.066 Uiso 0.5 1 calc R U P A 1
H4A3 H 0.287872 0.883309 0.223158 0.066 Uiso 0.5 1 calc R U P A 1
C5A C 0.5750(5) 0.8880(3) 0.2892(4) 0.0341(11) Uani 0.5 1 d D U P A 1
H5A H 0.616743 0.877492 0.331410 0.041 Uiso 0.5 1 calc R U P A 1
C6A C 0.6129(7) 0.9431(4) 0.2709(5) 0.0332(17) Uani 0.5 1 d D U P A 1
H6A1 H 0.576842 0.953227 0.228241 0.050 Uiso 0.5 1 calc R U P A 1
H6A2 H 0.680394 0.938651 0.272847 0.050 Uiso 0.5 1 calc R U P A 1
H6A3 H 0.605842 0.973102 0.299711 0.050 Uiso 0.5 1 calc R U P A 1
C7A C 0.5813(7) 0.8407(4) 0.2456(5) 0.0436(17) Uani 0.5 1 d D U P A 1
H7A1 H 0.565700 0.804734 0.262499 0.065 Uiso 0.5 1 calc R U P A 1
H7A2 H 0.646104 0.838778 0.240997 0.065 Uiso 0.5 1 calc R U P A 1
H7A3 H 0.536036 0.847540 0.204645 0.065 Uiso 0.5 1 calc R U P A 1
N1B N 0.4664(6) 0.8874(4) 0.2918(4) 0.0346(10) Uani 0.5 1 d D U P A 2
C2B C 0.3931(6) 0.9249(3) 0.2493(4) 0.0359(11) Uani 0.5 1 d D U P A 2
H2B H 0.334502 0.923964 0.264225 0.043 Uiso 0.5 1 calc R U P A 2
C3B C 0.4267(8) 0.9861(4) 0.2520(5) 0.048(2) Uani 0.5 1 d D U P A 2
H3B1 H 0.438927 1.000309 0.294857 0.071 Uiso 0.5 1 calc R U P A 2
H3B2 H 0.377381 1.009323 0.223994 0.071 Uiso 0.5 1 calc R U P A 2
H3B3 H 0.485531 0.988162 0.238949 0.071 Uiso 0.5 1 calc R U P A 2
C4B C 0.3662(8) 0.9024(4) 0.1824(4) 0.0413(18) Uani 0.5 1 d D U P A 2
H4B1 H 0.423141 0.900922 0.167249 0.062 Uiso 0.5 1 calc R U P A 2
H4B2 H 0.318813 0.927522 0.155562 0.062 Uiso 0.5 1 calc R U P A 2
H4B3 H 0.339336 0.864232 0.181536 0.062 Uiso 0.5 1 calc R U P A 2
C5B C 0.5438(5) 0.8696(4) 0.2643(4) 0.0380(11) Uani 0.5 1 d D U P A 2
H5B H 0.527450 0.890228 0.223465 0.046 Uiso 0.5 1 calc R U P A 2
C7B C 0.5411(8) 0.8088(4) 0.2446(6) 0.049(2) Uani 0.5 1 d D U P A 2
H7B1 H 0.542754 0.784388 0.280438 0.073 Uiso 0.5 1 calc R U P A 2
H7B2 H 0.596454 0.800697 0.229126 0.073 Uiso 0.5 1 calc R U P A 2
H7B3 H 0.482460 0.801684 0.211363 0.073 Uiso 0.5 1 calc R U P A 2
C6B C 0.6382(7) 0.8937(8) 0.2971(8) 0.148(11) Uani 0.5 1 d D . P A 2
H6B1 H 0.638299 0.934458 0.289015 0.221 Uiso 0.5 1 calc R U P A 2
H6B2 H 0.687718 0.875271 0.281847 0.221 Uiso 0.5 1 calc R U P A 2
H6B3 H 0.651034 0.887103 0.342109 0.221 Uiso 0.5 1 calc R U P A 2
C8 C 0.3110(3) 1.02194(17) 0.50733(19) 0.0165(9) Uani 1 1 d . . . . .
N2 N 0.2220(2) 1.02907(15) 0.51078(15) 0.0207(8) Uani 1 1 d D . . . .
C9 C 0.1361(3) 1.03187(18) 0.45550(19) 0.0240(11) Uani 1 1 d D . . . .
H9 H 0.080432 1.034662 0.473392 0.029 Uiso 1 1 calc R U . . .
C10 C 0.1316(4) 1.0849(2) 0.4164(2) 0.0380(13) Uani 1 1 d D . . . .
H10A H 0.147335 1.118007 0.443867 0.057 Uiso 1 1 calc R U . . .
H10B H 0.067086 1.089250 0.388390 0.057 Uiso 1 1 calc R U . . .
H10C H 0.177326 1.081791 0.391541 0.057 Uiso 1 1 calc R U . . .
C11 C 0.1209(3) 0.97710(19) 0.4180(2) 0.0314(12) Uani 1 1 d D . . . .
H11A H 0.169403 0.973821 0.395319 0.047 Uiso 1 1 calc R U . . .
H11B H 0.057386 0.977381 0.388213 0.047 Uiso 1 1 calc R U . . .
H11C H 0.126079 0.944806 0.446439 0.047 Uiso 1 1 calc R U . . .
C12 C 0.1994(3) 1.0302(2) 0.5720(2) 0.0283(12) Uani 1 1 d D . . . .
H12 H 0.261625 1.027918 0.605050 0.034 Uiso 1 1 calc R U . . .
C13 C 0.1535(5) 1.0855(2) 0.5820(3) 0.0543(17) Uani 1 1 d D . . . .
H13A H 0.194967 1.117059 0.578032 0.081 Uiso 1 1 calc R U . . .
H13B H 0.143798 1.085828 0.623839 0.081 Uiso 1 1 calc R U . . .
H13C H 0.091783 1.089350 0.550596 0.081 Uiso 1 1 calc R U . . .
C14 C 0.1428(4) 0.9791(2) 0.5799(3) 0.0489(16) Uani 1 1 d D . . . .
H14A H 0.078938 0.981263 0.550628 0.073 Uiso 1 1 calc R U . . .
H14B H 0.137366 0.977840 0.622795 0.073 Uiso 1 1 calc R U . . .
H14C H 0.174952 0.944792 0.571469 0.073 Uiso 1 1 calc R U . . .
C15 C 0.3617(3) 0.81959(19) 0.5774(2) 0.0253(11) Uani 1 1 d . . . . .
N3A N 0.3267(11) 0.8077(7) 0.6291(6) 0.0398(17) Uani 0.5 1 d D U P B 1
C16A C 0.4561(11) 0.8270(8) 0.7262(8) 0.057(3) Uani 0.5 1 d D U P B 1
H16A H 0.505081 0.834513 0.704729 0.086 Uiso 0.5 1 calc R U P B 1
H16B H 0.486134 0.811850 0.767981 0.086 Uiso 0.5 1 calc R U P B 1
H16C H 0.422782 0.862346 0.729960 0.086 Uiso 0.5 1 calc R U P B 1
C17A C 0.2207(10) 0.8134(6) 0.6236(5) 0.0436(18) Uani 0.5 1 d D U P B 1
H17A H 0.190390 0.831382 0.582267 0.052 Uiso 0.5 1 calc R U P B 1
C18A C 0.1739(12) 0.7563(6) 0.6237(7) 0.054(3) Uani 0.5 1 d D U P B 1
H18A H 0.205163 0.736105 0.662303 0.081 Uiso 0.5 1 calc R U P B 1
H18B H 0.179759 0.734205 0.587685 0.081 Uiso 0.5 1 calc R U P B 1
H18C H 0.106253 0.761675 0.621031 0.081 Uiso 0.5 1 calc R U P B 1
C19A C 0.2060(10) 0.8535(6) 0.6735(7) 0.049(3) Uani 0.5 1 d D U P B 1
H19A H 0.137588 0.859180 0.667676 0.073 Uiso 0.5 1 calc R U P B 1
H19B H 0.236229 0.889968 0.670021 0.073 Uiso 0.5 1 calc R U P B 1
H19C H 0.234713 0.837209 0.714865 0.073 Uiso 0.5 1 calc R U P B 1
C20A C 0.3868(10) 0.7852(7) 0.6899(7) 0.043(2) Uani 0.5 1 d D U P B 1
H20A H 0.340138 0.781217 0.715206 0.052 Uiso 0.5 1 calc R U P B 1
C21A C 0.4225(13) 0.7263(7) 0.6883(10) 0.052(3) Uani 0.5 1 d D U P B 1
H21A H 0.368638 0.700818 0.671090 0.077 Uiso 0.5 1 calc R U P B 1
H21B H 0.456050 0.714201 0.730821 0.077 Uiso 0.5 1 calc R U P B 1
H21C H 0.466435 0.725008 0.662051 0.077 Uiso 0.5 1 calc R U P B 1
N3B N 0.3424(11) 0.8088(7) 0.6291(6) 0.0396(16) Uani 0.5 1 d D U P B 2
C16B C 0.4872(11) 0.8294(8) 0.7160(8) 0.051(3) Uani 0.5 1 d D U P B 2
H16D H 0.530175 0.835420 0.689630 0.077 Uiso 0.5 1 calc R U P B 2
H16E H 0.523781 0.815598 0.757083 0.077 Uiso 0.5 1 calc R U P B 2
H16F H 0.456184 0.865295 0.720879 0.077 Uiso 0.5 1 calc R U P B 2
C17B C 0.2424(10) 0.8188(6) 0.6354(5) 0.0438(18) Uani 0.5 1 d D U P B 2
H17B H 0.203266 0.834191 0.594496 0.053 Uiso 0.5 1 calc R U P B 2
C18B C 0.1961(12) 0.7640(6) 0.6467(6) 0.051(3) Uani 0.5 1 d D U P B 2
H18D H 0.206159 0.735031 0.617629 0.077 Uiso 0.5 1 calc R U P B 2
H18E H 0.127594 0.770103 0.639962 0.077 Uiso 0.5 1 calc R U P B 2
H18F H 0.224620 0.751458 0.689709 0.077 Uiso 0.5 1 calc R U P B 2
C19B C 0.2453(11) 0.8641(6) 0.6842(7) 0.055(3) Uani 0.5 1 d D U P B 2
H19D H 0.279190 0.849487 0.725590 0.083 Uiso 0.5 1 calc R U P B 2
H19E H 0.180093 0.874423 0.683834 0.083 Uiso 0.5 1 calc R U P B 2
H19F H 0.278536 0.897592 0.674837 0.083 Uiso 0.5 1 calc R U P B 2
C20B C 0.4136(9) 0.7870(6) 0.6862(7) 0.043(2) Uani 0.5 1 d D U P B 2
H20B H 0.375446 0.782799 0.716992 0.052 Uiso 0.5 1 calc R U P B 2
C21B C 0.4486(12) 0.7284(6) 0.6809(9) 0.044(3) Uani 0.5 1 d D U P B 2
H21D H 0.396382 0.705268 0.655546 0.066 Uiso 0.5 1 calc R U P B 2
H21E H 0.471875 0.711759 0.722616 0.066 Uiso 0.5 1 calc R U P B 2
H21F H 0.500655 0.729681 0.660915 0.066 Uiso 0.5 1 calc R U P B 2
C22 C 0.5985(3) 0.68543(18) 0.4379(2) 0.0195(10) Uani 1 1 d . . . . .
N4 N 0.6878(2) 0.69086(15) 0.43304(17) 0.0208(8) Uani 1 1 d . . . . .
C23 C 0.7711(3) 0.7065(2) 0.4861(2) 0.0294(12) Uani 1 1 d . . . . .
H23 H 0.827322 0.704741 0.468659 0.035 Uiso 1 1 calc R U . . .
C24 C 0.7681(4) 0.7676(2) 0.5076(3) 0.0387(14) Uani 1 1 d . . . . .
H24A H 0.752436 0.792724 0.471132 0.058 Uiso 1 1 calc R U . . .
H24B H 0.830505 0.778032 0.535265 0.058 Uiso 1 1 calc R U . . .
H24C H 0.719468 0.771312 0.530129 0.058 Uiso 1 1 calc R U . . .
C25 C 0.7926(4) 0.6640(2) 0.5392(2) 0.0384(14) Uani 1 1 d . . . . .
H25A H 0.743704 0.666563 0.561645 0.058 Uiso 1 1 calc R U . . .
H25B H 0.855256 0.672222 0.567940 0.058 Uiso 1 1 calc R U . . .
H25C H 0.792839 0.625670 0.522270 0.058 Uiso 1 1 calc R U . . .
C26 C 0.7111(3) 0.6796(2) 0.3736(2) 0.0280(11) Uani 1 1 d . . . . .
H26 H 0.649734 0.671586 0.341346 0.034 Uiso 1 1 calc R U . . .
C27 C 0.7547(4) 0.7321(2) 0.3519(3) 0.0470(16) Uani 1 1 d . . . . .
H27A H 0.715456 0.765297 0.354095 0.071 Uiso 1 1 calc R U . . .
H27B H 0.757201 0.726610 0.308799 0.071 Uiso 1 1 calc R U . . .
H27C H 0.819380 0.737942 0.379069 0.071 Uiso 1 1 calc R U . . .
C28 C 0.7732(4) 0.6274(2) 0.3783(3) 0.0412(14) Uani 1 1 d . . . . .
H28A H 0.834949 0.634115 0.408687 0.062 Uiso 1 1 calc R U . . .
H28B H 0.782921 0.619197 0.337322 0.062 Uiso 1 1 calc R U . . .
H28C H 0.741716 0.595039 0.391813 0.062 Uiso 1 1 calc R U . . .
C29 C 0.5104(3) 0.49032(18) 0.3755(2) 0.0220(10) Uani 1 1 d . . . . .
C30 C 0.4288(4) 0.4728(3) 0.2628(2) 0.0544(19) Uani 1 1 d . . . . .
H30 H 0.453181 0.473063 0.225030 0.065 Uiso 1 1 calc R U . . .
C31 C 0.3521(4) 0.5184(3) 0.2505(3) 0.065(2) Uani 1 1 d . . . . .
H31A H 0.320889 0.518187 0.284254 0.098 Uiso 1 1 calc R U . . .
H31B H 0.304777 0.510737 0.210639 0.098 Uiso 1 1 calc R U . . .
H31C H 0.381292 0.555494 0.248756 0.098 Uiso 1 1 calc R U . . .
C32 C 0.3932(4) 0.4125(3) 0.2668(3) 0.068(2) Uani 1 1 d . . . . .
H32A H 0.446754 0.386023 0.273146 0.103 Uiso 1 1 calc R U . . .
H32B H 0.344943 0.403102 0.227854 0.103 Uiso 1 1 calc R U . . .
H32C H 0.365099 0.409683 0.301883 0.103 Uiso 1 1 calc R U . . .
C33 C 0.6031(4) 0.4968(3) 0.2994(3) 0.0510(17) Uani 1 1 d . . . . .
H33 H 0.652574 0.506578 0.339015 0.061 Uiso 1 1 calc R U . . .
C34 C 0.5945(5) 0.5481(4) 0.2558(3) 0.085(3) Uani 1 1 d . . . . .
H34A H 0.551544 0.538737 0.214776 0.128 Uiso 1 1 calc R U . . .
H34B H 0.657540 0.557731 0.251278 0.128 Uiso 1 1 calc R U . . .
H34C H 0.568821 0.580420 0.273516 0.128 Uiso 1 1 calc R U . . .
C35 C 0.6362(5) 0.4428(4) 0.2744(3) 0.082(3) Uani 1 1 d . . . . .
H35A H 0.641744 0.412341 0.305121 0.123 Uiso 1 1 calc R U . . .
H35B H 0.698444 0.449360 0.266888 0.123 Uiso 1 1 calc R U . . .
H35C H 0.589832 0.431985 0.235237 0.123 Uiso 1 1 calc R U . . .
C36 C 0.2330(3) 0.62471(18) 0.4760(2) 0.0203(10) Uani 1 1 d . . . . .
C37 C 0.1389(3) 0.6057(2) 0.5506(3) 0.0347(13) Uani 1 1 d . . . . .
H37 H 0.188989 0.631673 0.575971 0.042 Uiso 1 1 calc R U . . .
C38 C 0.0420(4) 0.6344(2) 0.5436(3) 0.0457(15) Uani 1 1 d . . . . .
H38A H 0.040384 0.670770 0.522132 0.069 Uiso 1 1 calc R U . . .
H38B H 0.032858 0.640846 0.585084 0.069 Uiso 1 1 calc R U . . .
H38C H -0.008995 0.609923 0.519261 0.069 Uiso 1 1 calc R U . . .
C39 C 0.1467(4) 0.5501(3) 0.5864(3) 0.0479(16) Uani 1 1 d . . . . .
H39A H 0.093030 0.525511 0.566035 0.072 Uiso 1 1 calc R U . . .
H39B H 0.145347 0.557764 0.629421 0.072 Uiso 1 1 calc R U . . .
H39C H 0.206713 0.531253 0.586824 0.072 Uiso 1 1 calc R U . . .
C40 C 0.0927(3) 0.5583(2) 0.4465(3) 0.0330(13) Uani 1 1 d . . . . .
H40 H 0.046465 0.545961 0.469699 0.040 Uiso 1 1 calc R U . . .
C41 C 0.0318(3) 0.5843(2) 0.3859(3) 0.0405(14) Uani 1 1 d . . . . .
H41A H 0.002935 0.619529 0.395170 0.061 Uiso 1 1 calc R U . . .
H41B H -0.018485 0.557608 0.365348 0.061 Uiso 1 1 calc R U . . .
H41C H 0.071966 0.592452 0.358133 0.061 Uiso 1 1 calc R U . . .
C42 C 0.1434(4) 0.5044(2) 0.4357(3) 0.0438(15) Uani 1 1 d . . . . .
H42A H 0.186600 0.513124 0.410184 0.066 Uiso 1 1 calc R U . . .
H42B H 0.096133 0.476475 0.414054 0.066 Uiso 1 1 calc R U . . .
H42C H 0.180121 0.488939 0.476027 0.066 Uiso 1 1 calc R U . . .
O1A O 0.294188 0.730350 0.293816 0.0461(11) Uani 0.5 1 d D U P C 1
C43A C 0.2782(10) 0.7630(4) 0.2482(4) 0.0542(13) Uani 0.5 1 d D U P C 1
H43A H 0.335956 0.786139 0.251631 0.065 Uiso 0.5 1 calc R U P C 1
H43B H 0.226335 0.789153 0.250749 0.065 Uiso 0.5 1 calc R U P C 1
C44A C 0.2506(10) 0.7352(4) 0.1847(4) 0.0563(14) Uani 0.5 1 d D U P C 1
H44A H 0.287649 0.750362 0.157167 0.068 Uiso 0.5 1 calc R U P C 1
H44B H 0.181549 0.738999 0.163929 0.068 Uiso 0.5 1 calc R U P C 1
C45A C 0.2790(10) 0.6727(4) 0.2053(4) 0.0572(14) Uani 0.5 1 d D U P C 1
H45A H 0.237105 0.645577 0.176473 0.069 Uiso 0.5 1 calc R U P C 1
H45B H 0.345989 0.665188 0.205852 0.069 Uiso 0.5 1 calc R U P C 1
C46A C 0.2670(9) 0.6683(4) 0.2664(4) 0.0523(13) Uani 0.5 1 d D U P C 1
H46A H 0.310310 0.639477 0.291501 0.063 Uiso 0.5 1 calc R U P C 1
H46B H 0.200400 0.658649 0.264913 0.063 Uiso 0.5 1 calc R U P C 1
O1B O 0.284122 0.725857 0.298213 0.0455(11) Uani 0.5 1 d D U P C 2
C43B C 0.2130(7) 0.7033(5) 0.2618(4) 0.0526(12) Uani 0.5 1 d D U P C 2
H43C H 0.161386 0.731724 0.249883 0.063 Uiso 0.5 1 calc R U P C 2
H43D H 0.190560 0.672336 0.284218 0.063 Uiso 0.5 1 calc R U P C 2
C44B C 0.2304(8) 0.6793(5) 0.2030(5) 0.0566(14) Uani 0.5 1 d D U P C 2
H44C H 0.181941 0.692602 0.165176 0.068 Uiso 0.5 1 calc R U P C 2
H44D H 0.231358 0.637372 0.203603 0.068 Uiso 0.5 1 calc R U P C 2
C45B C 0.3311(8) 0.7045(5) 0.2072(5) 0.0553(13) Uani 0.5 1 d D U P C 2
H45C H 0.379929 0.674191 0.216559 0.066 Uiso 0.5 1 calc R U P C 2
H45D H 0.331469 0.722569 0.167181 0.066 Uiso 0.5 1 calc R U P C 2
C46B C 0.3506(8) 0.7452(5) 0.2560(4) 0.0486(13) Uani 0.5 1 d D U P C 2
H46C H 0.333941 0.783816 0.239257 0.058 Uiso 0.5 1 calc R U P C 2
H46D H 0.418670 0.744368 0.279964 0.058 Uiso 0.5 1 calc R U P C 2
O2 O 0.1598(2) 0.76485(13) 0.39261(16) 0.0291(8) Uani 1 1 d . . . . .
C47 C 0.1159(4) 0.8129(2) 0.3573(3) 0.0382(14) Uani 1 1 d . . . . .
H47A H 0.110616 0.807284 0.312373 0.046 Uiso 1 1 calc R U . . .
H47B H 0.154066 0.847449 0.371710 0.046 Uiso 1 1 calc R U . . .
C48 C 0.0185(4) 0.8186(3) 0.3673(3) 0.0428(15) Uani 1 1 d . . . . .
H48A H -0.002829 0.858603 0.363827 0.051 Uiso 1 1 calc R U . . .
H48B H -0.029114 0.795383 0.336991 0.051 Uiso 1 1 calc R U . . .
C49 C 0.0345(3) 0.7969(2) 0.4324(2) 0.0356(13) Uani 1 1 d . . . . .
H49A H -0.025503 0.783098 0.439755 0.043 Uiso 1 1 calc R U . . .
H49B H 0.062715 0.826397 0.463635 0.043 Uiso 1 1 calc R U . . .
C50 C 0.1039(3) 0.7488(2) 0.4339(3) 0.0393(13) Uani 1 1 d . . . . .
H50A H 0.145433 0.743142 0.476806 0.047 Uiso 1 1 calc R U . . .
H50B H 0.069080 0.713138 0.419523 0.047 Uiso 1 1 calc R U . . .

loop_
_atom_site_aniso_label
_atom_site_aniso_U_11
_atom_site_aniso_U_22
_atom_site_aniso_U_33
_atom_site_aniso_U_23
_atom_site_aniso_U_13
_atom_site_aniso_U_12
Ba1 0.01623(12) 0.01277(11) 0.01908(13) 0.00204(12) 0.00519(10) 0.00164(12)
Ba2 0.01735(14) 0.01614(14) 0.02321(15) -0.00119(11) 0.00636(12) -0.00308(11)
Ba3 0.01675(14) 0.01146(13) 0.01974(14) 0.00209(11) 0.00583(11) 0.00194(11)
S1 0.0215(6) 0.0212(6) 0.0260(7) 0.0058(5) 0.0086(5) 0.0069(5)
S2 0.0174(6) 0.0210(6) 0.0265(6) 0.0027(5) 0.0017(5) 0.0016(5)
S3 0.0288(7) 0.0265(7) 0.0281(7) 0.0039(5) 0.0030(6) 0.0042(5)
S4 0.0241(6) 0.0242(6) 0.0298(7) 0.0044(5) 0.0129(5) 0.0005(5)
S5 0.0179(5) 0.0282(6) 0.0148(6) -0.0007(5) 0.0053(5) -0.0009(5)
S6 0.0160(5) 0.0258(6) 0.0156(6) -0.0005(5) 0.0038(5) -0.0007(5)
S7 0.0168(5) 0.0202(6) 0.0163(6) -0.0004(5) 0.0035(5) -0.0011(5)
S8 0.0182(5) 0.0176(6) 0.0188(6) -0.0025(4) 0.0046(5) 0.0002(4)
S9 0.0179(6) 0.0212(6) 0.0241(6) 0.0003(5) 0.0026(5) -0.0007(5)
S10 0.0187(6) 0.0184(6) 0.0239(6) -0.0002(5) 0.0091(5) 0.0003(5)
S11 0.0186(6) 0.0177(6) 0.0153(6) 0.0010(4) 0.0050(5) 0.0007(5)
S12 0.0193(6) 0.0239(6) 0.0198(6) -0.0022(5) 0.0010(5) -0.0024(5)
N5 0.031(2) 0.057(3) 0.011(2) -0.007(2) 0.0036(18) 0.007(2)
N6 0.0166(19) 0.026(2) 0.036(2) 0.0049(18) 0.0090(18) -0.0010(16)
C1 0.022(2) 0.020(2) 0.023(3) -0.002(2) 0.004(2) -0.0005(19)
N1A 0.034(2) 0.045(2) 0.0262(19) 0.0149(17) 0.0134(16) 0.0101(18)
C2A 0.037(2) 0.047(2) 0.028(2) 0.0149(18) 0.0087(18) 0.0101(19)
C3A 0.037(4) 0.046(3) 0.033(3) 0.016(3) 0.011(3) 0.010(3)
C4A 0.042(4) 0.053(3) 0.034(3) 0.010(3) 0.006(3) 0.010(3)
C5A 0.033(2) 0.046(2) 0.026(2) 0.0125(19) 0.0130(19) 0.009(2)
C6A 0.031(3) 0.047(3) 0.026(4) 0.019(3) 0.017(3) 0.013(3)
C7A 0.040(4) 0.052(3) 0.041(3) 0.003(3) 0.015(3) 0.012(3)
N1B 0.035(2) 0.045(2) 0.0266(19) 0.0144(17) 0.0129(16) 0.0107(18)
C2B 0.036(2) 0.046(2) 0.027(2) 0.0150(18) 0.0100(19) 0.0093(19)
C3B 0.049(4) 0.047(3) 0.039(4) 0.016(3) -0.002(3) 0.006(3)
C4B 0.048(4) 0.051(3) 0.026(3) 0.015(3) 0.013(3) 0.006(3)
C5B 0.036(2) 0.049(2) 0.031(2) 0.013(2) 0.0136(19) 0.011(2)
C7B 0.043(4) 0.060(4) 0.043(4) -0.003(4) 0.010(4) 0.016(3)
C6B 0.065(12) 0.26(3) 0.120(17) -0.148(19) 0.031(12) -0.036(15)
C8 0.021(2) 0.014(2) 0.015(2) -0.0041(17) 0.0057(19) -0.0026(18)
N2 0.0160(19) 0.028(2) 0.018(2) -0.0009(17) 0.0055(16) 0.0013(16)
C9 0.013(2) 0.035(3) 0.024(3) -0.001(2) 0.004(2) 0.004(2)
C10 0.043(3) 0.036(3) 0.031(3) 0.004(3) 0.003(3) 0.014(3)
C11 0.025(3) 0.039(3) 0.026(3) -0.006(2) 0.001(2) -0.003(2)
C12 0.020(2) 0.048(3) 0.019(3) -0.002(2) 0.009(2) 0.006(2)
C13 0.072(5) 0.062(4) 0.036(3) -0.005(3) 0.027(3) 0.020(4)
C14 0.042(3) 0.070(4) 0.044(4) 0.017(3) 0.027(3) 0.006(3)
C15 0.036(3) 0.016(2) 0.025(3) -0.002(2) 0.012(2) 0.000(2)
N3A 0.062(5) 0.040(3) 0.023(2) 0.002(2) 0.022(3) 0.004(3)
C16A 0.076(7) 0.060(4) 0.034(5) -0.010(4) 0.013(5) 0.000(5)
C17A 0.064(5) 0.046(3) 0.027(3) 0.000(3) 0.023(3) 0.006(3)
C18A 0.070(6) 0.060(4) 0.043(6) -0.014(5) 0.032(5) -0.005(4)
C19A 0.066(7) 0.052(5) 0.032(5) -0.004(4) 0.020(5) 0.009(5)
C20A 0.064(5) 0.046(3) 0.024(3) 0.001(2) 0.019(3) 0.003(4)
C21A 0.070(7) 0.050(4) 0.031(5) 0.002(4) 0.008(6) 0.011(5)
N3B 0.062(5) 0.040(3) 0.023(2) 0.001(2) 0.023(3) 0.004(3)
C16B 0.074(7) 0.056(4) 0.026(5) -0.006(4) 0.017(5) -0.003(5)
C17B 0.065(5) 0.046(3) 0.028(3) -0.001(3) 0.024(3) 0.006(3)
C18B 0.066(6) 0.062(5) 0.034(6) -0.008(5) 0.027(5) -0.007(5)
C19B 0.075(7) 0.059(5) 0.035(5) -0.010(4) 0.019(5) 0.013(5)
C20B 0.065(5) 0.046(3) 0.024(3) 0.003(2) 0.021(3) 0.000(4)
C21B 0.064(7) 0.046(4) 0.024(5) 0.010(4) 0.016(5) 0.002(4)
C22 0.017(2) 0.015(2) 0.025(3) 0.0016(19) 0.004(2) 0.0018(18)
N4 0.0144(18) 0.026(2) 0.023(2) 0.0027(17) 0.0065(16) -0.0015(16)
C23 0.015(2) 0.040(3) 0.031(3) 0.000(2) 0.001(2) -0.005(2)
C24 0.033(3) 0.040(3) 0.040(3) -0.001(3) 0.005(3) -0.014(2)
C25 0.027(3) 0.054(4) 0.029(3) 0.006(3) -0.002(2) 0.009(3)
C26 0.020(2) 0.040(3) 0.025(3) -0.001(2) 0.010(2) -0.002(2)
C27 0.049(4) 0.055(4) 0.044(4) 0.011(3) 0.025(3) -0.006(3)
C28 0.040(3) 0.046(3) 0.044(4) -0.002(3) 0.023(3) 0.007(3)
C29 0.025(2) 0.016(2) 0.023(3) -0.0007(19) 0.003(2) 0.0063(19)
C30 0.044(4) 0.101(6) 0.014(3) -0.015(3) 0.001(3) 0.014(4)
C31 0.054(4) 0.109(6) 0.023(3) 0.015(4) -0.006(3) 0.029(4)
C32 0.040(4) 0.088(5) 0.065(5) -0.053(4) -0.007(3) 0.007(4)
C33 0.044(4) 0.091(5) 0.022(3) -0.008(3) 0.016(3) 0.001(4)
C34 0.082(6) 0.151(8) 0.028(4) 0.010(4) 0.023(4) -0.027(5)
C35 0.042(4) 0.140(8) 0.071(5) -0.046(5) 0.029(4) 0.005(4)
C36 0.009(2) 0.017(2) 0.033(3) 0.005(2) 0.004(2) 0.0057(17)
C37 0.019(3) 0.043(3) 0.047(3) 0.009(3) 0.018(2) -0.001(2)
C38 0.039(3) 0.053(4) 0.054(4) 0.020(3) 0.028(3) 0.011(3)
C39 0.027(3) 0.064(4) 0.057(4) 0.028(3) 0.018(3) 0.006(3)
C40 0.016(2) 0.034(3) 0.046(3) 0.009(3) 0.004(2) -0.010(2)
C41 0.020(3) 0.039(3) 0.056(4) 0.004(3) -0.001(3) -0.007(2)
C42 0.033(3) 0.028(3) 0.061(4) 0.004(3) -0.004(3) -0.011(2)
O1A 0.068(3) 0.044(2) 0.0225(19) -0.0001(17) 0.007(2) -0.001(2)
C43A 0.079(3) 0.051(2) 0.028(2) -0.0025(19) 0.006(2) -0.003(2)
C44A 0.080(3) 0.054(3) 0.029(2) -0.005(2) 0.006(2) -0.001(3)
C45A 0.079(3) 0.054(3) 0.034(2) -0.009(2) 0.007(3) 0.001(3)
C46A 0.073(3) 0.049(2) 0.029(2) -0.005(2) 0.005(2) 0.001(2)
O1B 0.068(3) 0.043(2) 0.0216(19) 0.0007(18) 0.0071(19) -0.001(2)
C43B 0.074(3) 0.050(2) 0.028(2) -0.004(2) 0.005(2) -0.002(2)
C44B 0.075(3) 0.054(3) 0.034(2) -0.010(2) 0.004(2) 0.001(2)
C45B 0.077(3) 0.054(3) 0.031(2) -0.009(2) 0.008(2) 0.000(2)
C46B 0.072(3) 0.047(3) 0.024(2) -0.002(2) 0.009(2) 0.000(2)
O2 0.0239(17) 0.0243(19) 0.041(2) 0.0055(15) 0.0120(16) 0.0061(13)
C47 0.032(3) 0.043(3) 0.036(3) 0.017(3) 0.002(3) 0.011(3)
C48 0.024(3) 0.058(4) 0.041(3) 0.011(3) 0.000(3) 0.018(3)
C49 0.020(3) 0.046(3) 0.039(3) 0.004(3) 0.005(2) 0.002(2)
C50 0.025(2) 0.033(3) 0.062(4) 0.020(3) 0.014(3) 0.004(3)

loop_
_atom_type_symbol
_atom_type_description
_atom_type_scat_dispersion_real
_atom_type_scat_dispersion_imag
_atom_type_scat_source
C C 0.0033 0.0016 'International Tables Vol C Tables 4.2.6.8 and 6.1.1.4'
H H 0.0000 0.0000 'International Tables Vol C Tables 4.2.6.8 and 6.1.1.4'
Ba Ba -0.3244 2.2819 'International Tables Vol C Tables 4.2.6.8 and 6.1.1.4'
N N 0.0061 0.0033 'International Tables Vol C Tables 4.2.6.8 and 6.1.1.4'
O O 0.0106 0.0060 'International Tables Vol C Tables 4.2.6.8 and 6.1.1.4'
S S 0.1246 0.1234 'International Tables Vol C Tables 4.2.6.8 and 6.1.1.4'

loop_
_geom_angle_atom_site_label_1
_geom_angle_atom_site_label_2
_geom_angle_atom_site_label_3
_geom_angle
_geom_angle_site_symmetry_1
_geom_angle_site_symmetry_3
_geom_angle_publ_flag
O1B Ba1 O2 70.99(7) . . ?
O2 Ba1 O1A 74.15(7) . . ?
O1B Ba1 S8 122.70(2) . . ?
O2 Ba1 S8 156.95(7) . . ?
O1A Ba1 S8 120.79(2) . . ?
O1B Ba1 S1 91.41(2) . . ?
O2 Ba1 S1 131.81(7) . . ?
O1A Ba1 S1 87.00(2) . . ?
S8 Ba1 S1 69.62(3) . . ?
O1B Ba1 S10 120.32(2) . . ?
O2 Ba1 S10 81.59(7) . . ?
O1A Ba1 S10 124.37(2) . . ?
S8 Ba1 S10 75.43(3) . . ?
S1 Ba1 S10 142.08(3) . . ?
O1B Ba1 S2 75.96(2) . . ?
O2 Ba1 S2 79.36(7) . . ?
O1A Ba1 S2 73.26(2) . . ?
S8 Ba1 S2 120.38(3) . . ?
S1 Ba1 S2 52.62(3) . . ?
S10 Ba1 S2 148.75(3) . . ?
O1B Ba1 S7 70.263(19) . . ?
O2 Ba1 S7 134.55(7) . . ?
O1A Ba1 S7 68.741(19) . . ?
S8 Ba1 S7 52.55(3) . . ?
S1 Ba1 S7 71.78(3) . . ?
S10 Ba1 S7 98.29(3) . . ?
S2 Ba1 S7 112.72(3) . . ?
O1B Ba1 S9 69.32(2) . . ?
O2 Ba1 S9 71.51(6) . . ?
O1A Ba1 S9 73.09(2) . . ?
S8 Ba1 S9 95.05(3) . . ?
S1 Ba1 S9 144.17(3) . . ?
S10 Ba1 S9 51.75(3) . . ?
S2 Ba1 S9 140.19(3) . . ?
S7 Ba1 S9 73.29(3) . . ?
O1B Ba1 S4 127.43(2) . . ?
O2 Ba1 S4 64.94(7) . . ?
O1A Ba1 S4 128.14(2) . . ?
S8 Ba1 S4 108.77(3) . . ?
S1 Ba1 S4 97.10(3) . . ?
S10 Ba1 S4 80.37(3) . . ?
S2 Ba1 S4 69.19(3) . . ?
S7 Ba1 S4 160.32(3) . . ?
S9 Ba1 S4 118.67(3) . . ?
O1B Ba1 S3 167.83(2) . . ?
O2 Ba1 S3 112.39(7) . . ?
O1A Ba1 S3 163.77(2) . . ?
S8 Ba1 S3 58.63(3) . . ?
S1 Ba1 S3 77.66(3) . . ?
S10 Ba1 S3 71.82(3) . . ?
S2 Ba1 S3 92.96(3) . . ?
S7 Ba1 S3 110.53(3) . . ?
S9 Ba1 S3 122.79(3) . . ?
S4 Ba1 S3 50.22(3) . . ?
O1B Ba1 Ba3 98.258(9) . . ?
O2 Ba1 Ba3 116.57(6) . . ?
O1A Ba1 Ba3 99.709(8) . . ?
S8 Ba1 Ba3 47.376(19) . . ?
S1 Ba1 Ba3 110.04(2) . . ?
S10 Ba1 Ba3 49.67(2) . . ?
S2 Ba1 Ba3 160.75(2) . . ?
S7 Ba1 Ba3 48.66(2) . . ?
S9 Ba1 Ba3 47.673(19) . . ?
S4 Ba1 Ba3 126.13(2) . . ?
S3 Ba1 Ba3 90.61(2) . . ?
S2 Ba2 S3 103.81(3) . . ?
S2 Ba2 S6 124.28(3) . . ?
S3 Ba2 S6 102.19(3) . . ?
S2 Ba2 S6 90.32(3) . 3_676 ?
S3 Ba2 S6 141.29(3) . 3_676 ?
S6 Ba2 S6 98.79(3) . 3_676 ?
S2 Ba2 S5 76.08(3) . . ?
S3 Ba2 S5 143.38(3) . . ?
S6 Ba2 S5 54.48(3) . . ?
S6 Ba2 S5 74.71(3) 3_676 . ?
S2 Ba2 S4 74.04(3) . . ?
S3 Ba2 S4 54.73(3) . . ?
S6 Ba2 S4 82.58(3) . . ?
S6 Ba2 S4 161.47(3) 3_676 . ?
S5 Ba2 S4 91.59(3) . . ?
S2 Ba2 S5 143.74(3) . 3_676 ?
S3 Ba2 S5 100.82(3) . 3_676 ?
S6 Ba2 S5 74.76(3) . 3_676 ?
S6 Ba2 S5 54.36(3) 3_676 3_676 ?
S5 Ba2 S5 99.03(3) . 3_676 ?
S4 Ba2 S5 142.18(3) . 3_676 ?
S2 Ba2 S1 54.58(3) . . ?
S3 Ba2 S1 83.14(3) . . ?
S6 Ba2 S1 174.54(3) . . ?
S6 Ba2 S1 76.10(3) 3_676 . ?
S5 Ba2 S1 121.48(3) . . ?
S4 Ba2 S1 101.64(3) . . ?
S5 Ba2 S1 103.29(3) 3_676 . ?
S2 Ba2 C1 30.37(8) . . ?
S3 Ba2 C1 105.72(8) . . ?
S6 Ba2 C1 146.70(8) . . ?
S6 Ba2 C1 69.73(8) 3_676 . ?
S5 Ba2 C1 92.24(8) . . ?
S4 Ba2 C1 98.99(8) . . ?
S5 Ba2 C1 116.58(8) 3_676 . ?
S1 Ba2 C1 29.73(8) . . ?
S2 Ba2 Ba2 115.87(2) . 3_676 ?
S3 Ba2 Ba2 139.67(3) . 3_676 ?
S6 Ba2 Ba2 49.48(2) . 3_676 ?
S6 Ba2 Ba2 49.31(2) 3_676 3_676 ?
S5 Ba2 Ba2 49.56(2) . 3_676 ?
S4 Ba2 Ba2 129.07(2) . 3_676 ?
S5 Ba2 Ba2 49.46(2) 3_676 3_676 ?
S1 Ba2 Ba2 125.38(2) . 3_676 ?
C1 Ba2 Ba2 112.02(8) . 3_676 ?
S2 Ba2 Ba1 50.70(2) . . ?
S3 Ba2 Ba1 53.53(2) . . ?
S6 Ba2 Ba1 134.58(2) . . ?
S6 Ba2 Ba1 124.35(2) 3_676 . ?
S5 Ba2 Ba1 119.61(2) . . ?
S4 Ba2 Ba1 52.02(2) . . ?
S5 Ba2 Ba1 140.23(2) 3_676 . ?
S1 Ba2 Ba1 49.82(2) . . ?
C1 Ba2 Ba1 57.08(8) . . ?
Ba2 Ba2 Ba1 166.568(12) 3_676 . ?
S8 Ba3 S9 103.45(3) . . ?
S8 Ba3 S12 145.92(3) . . ?
S9 Ba3 S12 79.23(3) . . ?
S8 Ba3 S12 96.56(3) . 3_666 ?
S9 Ba3 S12 148.01(3) . 3_666 ?
S12 Ba3 S12 97.84(3) . 3_666 ?
S8 Ba3 S11 137.90(3) . 3_666 ?
S9 Ba3 S11 94.12(3) . 3_666 ?
S12 Ba3 S11 74.47(3) . 3_666 ?
S12 Ba3 S11 55.03(3) 3_666 3_666 ?
S8 Ba3 S7 55.17(3) . . ?
S9 Ba3 S7 78.39(3) . . ?
S12 Ba3 S7 93.29(3) . . ?
S12 Ba3 S7 133.54(3) 3_666 . ?
S11 Ba3 S7 166.77(3) 3_666 . ?
S8 Ba3 S11 100.93(3) . . ?
S9 Ba3 S11 125.46(3) . . ?
S12 Ba3 S11 54.75(3) . . ?
S12 Ba3 S11 73.43(3) 3_666 . ?
S11 Ba3 S11 99.20(3) 3_666 . ?
S7 Ba3 S11 76.99(3) . . ?
S8 Ba3 S10 78.33(3) . . ?
S9 Ba3 S10 54.27(3) . . ?
S12 Ba3 S10 125.62(3) . . ?
S12 Ba3 S10 107.27(3) 3_666 . ?
S11 Ba3 S10 81.79(3) 3_666 . ?
S7 Ba3 S10 102.03(3) . . ?
S11 Ba3 S10 179.01(3) . . ?
S8 Ba3 C36 102.34(8) . . ?
S9 Ba3 C36 29.76(8) . . ?
S12 Ba3 C36 96.09(8) . . ?
S12 Ba3 C36 121.53(8) 3_666 . ?
S11 Ba3 C36 75.19(8) 3_666 . ?
S7 Ba3 C36 101.71(8) . . ?
S11 Ba3 C36 150.26(8) . . ?
S10 Ba3 C36 29.92(8) . . ?
S8 Ba3 C22 29.99(8) . . ?
S9 Ba3 C22 101.88(7) . . ?
S12 Ba3 C22 115.94(8) . . ?
S12 Ba3 C22 107.81(7) 3_666 . ?
S11 Ba3 C22 162.20(8) 3_666 . ?
S7 Ba3 C22 30.04(8) . . ?
S11 Ba3 C22 77.88(8) . . ?
S10 Ba3 C22 101.21(8) . . ?
C36 Ba3 C22 115.91(10) . . ?
S8 Ba3 Ba3 135.66(2) . 3_666 ?
S9 Ba3 Ba3 120.41(2) . 3_666 ?
S12 Ba3 Ba3 49.17(2) . 3_666 ?
S12 Ba3 Ba3 48.67(2) 3_666 3_666 ?
S11 Ba3 Ba3 50.15(2) 3_666 3_666 ?
S7 Ba3 Ba3 124.73(2) . 3_666 ?
S11 Ba3 Ba3 49.05(2) . 3_666 ?
S10 Ba3 Ba3 131.94(2) . 3_666 ?
C36 Ba3 Ba3 118.67(7) . 3_666 ?
C22 Ba3 Ba3 124.41(7) . 3_666 ?
S8 Ba3 Ba1 50.70(2) . . ?
S9 Ba3 Ba1 52.75(2) . . ?
S12 Ba3 Ba1 122.15(2) . . ?
S12 Ba3 Ba1 140.01(2) 3_666 . ?
S11 Ba3 Ba1 131.39(2) 3_666 . ?
S7 Ba3 Ba1 51.41(2) . . ?
S11 Ba3 Ba1 128.36(2) . . ?
S10 Ba3 Ba1 50.66(2) . . ?
C36 Ba3 Ba1 58.78(7) . . ?
C22 Ba3 Ba1 57.15(7) . . ?
Ba3 Ba3 Ba1 171.316(11) 3_666 . ?
C1 S1 Ba2 79.05(16) . . ?
C1 S1 Ba1 90.77(16) . . ?
Ba2 S1 Ba1 81.01(3) . . ?
C1 S2 Ba2 82.99(15) . . ?
C1 S2 Ba1 89.53(15) . . ?
Ba2 S2 Ba1 82.54(3) . . ?
C15 S3 Ba2 88.69(16) . . ?
C15 S3 Ba1 85.75(16) . . ?
Ba2 S3 Ba1 79.93(3) . . ?
C15 S4 Ba2 86.15(17) . . ?
C15 S4 Ba1 88.07(16) . . ?
Ba2 S4 Ba1 79.89(3) . . ?
C8 S5 Ba2 84.13(15) . . ?
C8 S5 Ba2 86.90(14) . 3_676 ?
Ba2 S5 Ba2 80.97(3) . 3_676 ?
C8 S6 Ba2 84.29(14) . . ?
C8 S6 Ba2 86.95(15) . 3_676 ?
Ba2 S6 Ba2 81.20(3) . 3_676 ?
C22 S7 Ba3 81.65(15) . . ?
C22 S7 Ba1 88.19(15) . . ?
Ba3 S7 Ba1 79.93(3) . . ?
C22 S8 Ba3 84.37(15) . . ?
C22 S8 Ba1 90.10(15) . . ?
Ba3 S8 Ba1 81.92(3) . . ?
C36 S9 Ba3 83.27(14) . . ?
C36 S9 Ba1 89.79(15) . . ?
Ba3 S9 Ba1 79.58(3) . . ?
C36 S10 Ba3 79.95(14) . . ?
C36 S10 Ba1 92.68(16) . . ?
Ba3 S10 Ba1 79.67(3) . . ?
C29 S11 Ba3 85.72(16) . 3_666 ?
C29 S11 Ba3 83.37(15) . . ?
Ba3 S11 Ba3 80.80(3) 3_666 . ?
C29 S12 Ba3 86.08(15) . . ?
C29 S12 Ba3 86.01(15) . 3_666 ?
Ba3 S12 Ba3 82.16(3) . 3_666 ?
C29 N5 C33 120.8(4) . . ?
C29 N5 C30 123.6(4) . . ?
C33 N5 C30 115.6(4) . . ?
C36 N6 C37 121.3(4) . . ?
C36 N6 C40 124.4(4) . . ?
C37 N6 C40 114.2(4) . . ?
N1B C1 S1 123.3(4) . . ?
N1A C1 S1 120.5(4) . . ?
N1B C1 S2 119.2(4) . . ?
N1A C1 S2 121.9(4) . . ?
S1 C1 S2 117.4(3) . . ?
N1B C1 Ba2 136.5(5) . . ?
N1A C1 Ba2 129.6(5) . . ?
S1 C1 Ba2 71.23(15) . . ?
S2 C1 Ba2 66.64(15) . . ?
C1 N1A C2A 126.2(6) . . ?
C1 N1A C5A 119.8(6) . . ?
C2A N1A C5A 114.0(5) . . ?
N1A C2A C3A 114.6(6) . . ?
N1A C2A C4A 115.4(6) . . ?
C3A C2A C4A 116.8(6) . . ?
N1A C2A H2A 102.3 . . ?
C3A C2A H2A 102.3 . . ?
C4A C2A H2A 102.3 . . ?
C2A C3A H3A1 109.5 . . ?
C2A C3A H3A2 109.5 . . ?
H3A1 C3A H3A2 109.5 . . ?
C2A C3A H3A3 109.5 . . ?
H3A1 C3A H3A3 109.5 . . ?
H3A2 C3A H3A3 109.5 . . ?
C2A C4A H4A1 109.5 . . ?
C2A C4A H4A2 109.5 . . ?
H4A1 C4A H4A2 109.5 . . ?
C2A C4A H4A3 109.5 . . ?
H4A1 C4A H4A3 109.5 . . ?
H4A2 C4A H4A3 109.5 . . ?
N1A C5A C7A 110.4(6) . . ?
N1A C5A C6A 112.8(6) . . ?
C7A C5A C6A 112.0(6) . . ?
N1A C5A H5A 107.1 . . ?
C7A C5A H5A 107.1 . . ?
C6A C5A H5A 107.1 . . ?
C5A C6A H6A1 109.5 . . ?
C5A C6A H6A2 109.5 . . ?
H6A1 C6A H6A2 109.5 . . ?
C5A C6A H6A3 109.5 . . ?
H6A1 C6A H6A3 109.5 . . ?
H6A2 C6A H6A3 109.5 . . ?
C5A C7A H7A1 109.5 . . ?
C5A C7A H7A2 109.5 . . ?
H7A1 C7A H7A2 109.5 . . ?
C5A C7A H7A3 109.5 . . ?
H7A1 C7A H7A3 109.5 . . ?
H7A2 C7A H7A3 109.5 . . ?
C1 N1B C5B 125.4(6) . . ?
C1 N1B C2B 120.4(6) . . ?
C5B N1B C2B 113.3(5) . . ?
N1B C2B C3B 111.6(5) . . ?
N1B C2B C4B 110.9(5) . . ?
C3B C2B C4B 111.3(6) . . ?
N1B C2B H2B 107.6 . . ?
C3B C2B H2B 107.6 . . ?
C4B C2B H2B 107.6 . . ?
C2B C3B H3B1 109.5 . . ?
C2B C3B H3B2 109.5 . . ?
H3B1 C3B H3B2 109.5 . . ?
C2B C3B H3B3 109.5 . . ?
H3B1 C3B H3B3 109.5 . . ?
H3B2 C3B H3B3 109.5 . . ?
C2B C4B H4B1 109.5 . . ?
C2B C4B H4B2 109.5 . . ?
H4B1 C4B H4B2 109.5 . . ?
C2B C4B H4B3 109.5 . . ?
H4B1 C4B H4B3 109.5 . . ?
H4B2 C4B H4B3 109.5 . . ?
C6B C5B N1B 113.4(6) . . ?
C6B C5B C7B 117.2(7) . . ?
N1B C5B C7B 115.5(6) . . ?
C6B C5B H5B 102.7 . . ?
N1B C5B H5B 102.7 . . ?
C7B C5B H5B 102.7 . . ?
C5B C7B H7B1 109.5 . . ?
C5B C7B H7B2 109.5 . . ?
H7B1 C7B H7B2 109.5 . . ?
C5B C7B H7B3 109.5 . . ?
H7B1 C7B H7B3 109.5 . . ?
H7B2 C7B H7B3 109.5 . . ?
C5B C6B H6B1 109.5 . . ?
C5B C6B H6B2 109.5 . . ?
H6B1 C6B H6B2 109.5 . . ?
C5B C6B H6B3 109.5 . . ?
H6B1 C6B H6B3 109.5 . . ?
H6B2 C6B H6B3 109.5 . . ?
N2 C8 S5 121.4(3) . . ?
N2 C8 S6 121.0(3) . . ?
S5 C8 S6 117.6(2) . . ?
C8 N2 C12 121.3(3) . . ?
C8 N2 C9 124.5(3) . . ?
C12 N2 C9 114.0(3) . . ?
N2 C9 C10 113.8(3) . . ?
N2 C9 C11 112.1(3) . . ?
C10 C9 C11 114.2(4) . . ?
N2 C9 H9 105.2 . . ?
C10 C9 H9 105.2 . . ?
C11 C9 H9 105.2 . . ?
C9 C10 H10A 109.5 . . ?
C9 C10 H10B 109.5 . . ?
H10A C10 H10B 109.5 . . ?
C9 C10 H10C 109.5 . . ?
H10A C10 H10C 109.5 . . ?
H10B C10 H10C 109.5 . . ?
C9 C11 H11A 109.5 . . ?
C9 C11 H11B 109.5 . . ?
H11A C11 H11B 109.5 . . ?
C9 C11 H11C 109.5 . . ?
H11A C11 H11C 109.5 . . ?
H11B C11 H11C 109.5 . . ?
N2 C12 C14 111.2(4) . . ?
N2 C12 C13 111.7(4) . . ?
C14 C12 C13 113.3(4) . . ?
N2 C12 H12 106.7 . . ?
C14 C12 H12 106.7 . . ?
C13 C12 H12 106.7 . . ?
C12 C13 H13A 109.5 . . ?
C12 C13 H13B 109.5 . . ?
H13A C13 H13B 109.5 . . ?
C12 C13 H13C 109.5 . . ?
H13A C13 H13C 109.5 . . ?
H13B C13 H13C 109.5 . . ?
C12 C14 H14A 109.5 . . ?
C12 C14 H14B 109.5 . . ?
H14A C14 H14B 109.5 . . ?
C12 C14 H14C 109.5 . . ?
H14A C14 H14C 109.5 . . ?
H14B C14 H14C 109.5 . . ?
N3B C15 S4 125.1(7) . . ?
N3A C15 S4 117.4(7) . . ?
N3B C15 S3 118.1(7) . . ?
N3A C15 S3 125.6(7) . . ?
S4 C15 S3 116.8(3) . . ?
C15 N3A C20A 123.8(10) . . ?
C15 N3A C17A 120.3(10) . . ?
C20A N3A C17A 115.7(6) . . ?
C20A C16A H16A 109.5 . . ?
C20A C16A H16B 109.5 . . ?
H16A C16A H16B 109.5 . . ?
C20A C16A H16C 109.5 . . ?
H16A C16A H16C 109.5 . . ?
H16B C16A H16C 109.5 . . ?
C18A C17A C19A 113.6(7) . . ?
C18A C17A N3A 111.7(6) . . ?
C19A C17A N3A 110.0(7) . . ?
C18A C17A H17A 107.1 . . ?
C19A C17A H17A 107.1 . . ?
N3A C17A H17A 107.1 . . ?
C17A C18A H18A 109.5 . . ?
C17A C18A H18B 109.5 . . ?
H18A C18A H18B 109.5 . . ?
C17A C18A H18C 109.5 . . ?
H18A C18A H18C 109.5 . . ?
H18B C18A H18C 109.5 . . ?
C17A C19A H19A 109.5 . . ?
C17A C19A H19B 109.5 . . ?
H19A C19A H19B 109.5 . . ?
C17A C19A H19C 109.5 . . ?
H19A C19A H19C 109.5 . . ?
H19B C19A H19C 109.5 . . ?
C16A C20A C21A 116.4(7) . . ?
C16A C20A N3A 113.5(6) . . ?
C21A C20A N3A 115.6(6) . . ?
C16A C20A H20A 102.9 . . ?
C21A C20A H20A 102.9 . . ?
N3A C20A H20A 102.9 . . ?
C20A C21A H21A 109.5 . . ?
C20A C21A H21B 109.5 . . ?
H21A C21A H21B 109.5 . . ?
C20A C21A H21C 109.5 . . ?
H21A C21A H21C 109.5 . . ?
H21B C21A H21C 109.5 . . ?
C15 N3B C20B 124.0(10) . . ?
C15 N3B C17B 120.3(10) . . ?
C20B N3B C17B 115.7(6) . . ?
C20B C16B H16D 109.5 . . ?
C20B C16B H16E 109.5 . . ?
H16D C16B H16E 109.5 . . ?
C20B C16B H16F 109.5 . . ?
H16D C16B H16F 109.5 . . ?
H16E C16B H16F 109.5 . . ?
C18B C17B C19B 114.2(7) . . ?
C18B C17B N3B 111.5(6) . . ?
C19B C17B N3B 109.7(7) . . ?
C18B C17B H17B 107.0 . . ?
C19B C17B H17B 107.0 . . ?
N3B C17B H17B 107.0 . . ?
C17B C18B H18D 109.5 . . ?
C17B C18B H18E 109.5 . . ?
H18D C18B H18E 109.5 . . ?
C17B C18B H18F 109.5 . . ?
H18D C18B H18F 109.5 . . ?
H18E C18B H18F 109.5 . . ?
C17B C19B H19D 109.5 . . ?
C17B C19B H19E 109.5 . . ?
H19D C19B H19E 109.5 . . ?
C17B C19B H19F 109.5 . . ?
H19D C19B H19F 109.5 . . ?
H19E C19B H19F 109.5 . . ?
C16B C20B C21B 116.1(7) . . ?
C16B C20B N3B 113.3(6) . . ?
C21B C20B N3B 115.2(6) . . ?
C16B C20B H20B 103.3 . . ?
C21B C20B H20B 103.3 . . ?
N3B C20B H20B 103.3 . . ?
C20B C21B H21D 109.5 . . ?
C20B C21B H21E 109.5 . . ?
H21D C21B H21E 109.5 . . ?
C20B C21B H21F 109.5 . . ?
H21D C21B H21F 109.5 . . ?
H21E C21B H21F 109.5 . . ?
N4 C22 S8 121.5(3) . . ?
N4 C22 S7 121.6(3) . . ?
S8 C22 S7 116.9(3) . . ?
N4 C22 Ba3 138.4(3) . . ?
S8 C22 Ba3 65.64(14) . . ?
S7 C22 Ba3 68.32(14) . . ?
C22 N4 C26 121.5(4) . . ?
C22 N4 C23 123.9(4) . . ?
C26 N4 C23 114.5(4) . . ?
N4 C23 C25 113.7(4) . . ?
N4 C23 C24 113.3(4) . . ?
C25 C23 C24 113.6(4) . . ?
N4 C23 H23 105.0 . . ?
C25 C23 H23 105.0 . . ?
C24 C23 H23 105.0 . . ?
C23 C24 H24A 109.5 . . ?
C23 C24 H24B 109.5 . . ?
H24A C24 H24B 109.5 . . ?
C23 C24 H24C 109.5 . . ?
H24A C24 H24C 109.5 . . ?
H24B C24 H24C 109.5 . . ?
C23 C25 H25A 109.5 . . ?
C23 C25 H25B 109.5 . . ?
H25A C25 H25B 109.5 . . ?
C23 C25 H25C 109.5 . . ?
H25A C25 H25C 109.5 . . ?
H25B C25 H25C 109.5 . . ?
N4 C26 C28 111.4(4) . . ?
N4 C26 C27 110.8(4) . . ?
C28 C26 C27 112.8(4) . . ?
N4 C26 H26 107.2 . . ?
C28 C26 H26 107.2 . . ?
C27 C26 H26 107.2 . . ?
C26 C27 H27A 109.5 . . ?
C26 C27 H27B 109.5 . . ?
H27A C27 H27B 109.5 . . ?
C26 C27 H27C 109.5 . . ?
H27A C27 H27C 109.5 . . ?
H27B C27 H27C 109.5 . . ?
C26 C28 H28A 109.5 . . ?
C26 C28 H28B 109.5 . . ?
H28A C28 H28B 109.5 . . ?
C26 C28 H28C 109.5 . . ?
H28A C28 H28C 109.5 . . ?
H28B C28 H28C 109.5 . . ?
N5 C29 S12 121.4(4) . . ?
N5 C29 S11 121.1(4) . . ?
S12 C29 S11 117.5(3) . . ?
N5 C30 C31 112.6(5) . . ?
N5 C30 C32 112.8(5) . . ?
C31 C30 C32 115.1(6) . . ?
N5 C30 H30 105.0 . . ?
C31 C30 H30 105.0 . . ?
C32 C30 H30 105.0 . . ?
C30 C31 H31A 109.5 . . ?
C30 C31 H31B 109.5 . . ?
H31A C31 H31B 109.5 . . ?
C30 C31 H31C 109.5 . . ?
H31A C31 H31C 109.5 . . ?
H31B C31 H31C 109.5 . . ?
C30 C32 H32A 109.5 . . ?
C30 C32 H32B 109.5 . . ?
H32A C32 H32B 109.5 . . ?
C30 C32 H32C 109.5 . . ?
H32A C32 H32C 109.5 . . ?
H32B C32 H32C 109.5 . . ?
N5 C33 C35 111.1(5) . . ?
N5 C33 C34 110.7(5) . . ?
C35 C33 C34 114.0(6) . . ?
N5 C33 H33 106.9 . . ?
C35 C33 H33 106.9 . . ?
C34 C33 H33 106.9 . . ?
C33 C34 H34A 109.5 . . ?
C33 C34 H34B 109.5 . . ?
H34A C34 H34B 109.5 . . ?
C33 C34 H34C 109.5 . . ?
H34A C34 H34C 109.5 . . ?
H34B C34 H34C 109.5 . . ?
C33 C35 H35A 109.5 . . ?
C33 C35 H35B 109.5 . . ?
H35A C35 H35B 109.5 . . ?
C33 C35 H35C 109.5 . . ?
H35A C35 H35C 109.5 . . ?
H35B C35 H35C 109.5 . . ?
N6 C36 S9 121.7(4) . . ?
N6 C36 S10 121.1(4) . . ?
S9 C36 S10 117.1(3) . . ?
N6 C36 Ba3 134.4(3) . . ?
S9 C36 Ba3 66.96(13) . . ?
S10 C36 Ba3 70.14(13) . . ?
N6 C37 C39 112.5(5) . . ?
N6 C37 C38 111.0(4) . . ?
C39 C37 C38 111.5(4) . . ?
N6 C37 H37 107.2 . . ?
C39 C37 H37 107.2 . . ?
C38 C37 H37 107.2 . . ?
C37 C38 H38A 109.5 . . ?
C37 C38 H38B 109.5 . . ?
H38A C38 H38B 109.5 . . ?
C37 C38 H38C 109.5 . . ?
H38A C38 H38C 109.5 . . ?
H38B C38 H38C 109.5 . . ?
C37 C39 H39A 109.5 . . ?
C37 C39 H39B 109.5 . . ?
H39A C39 H39B 109.5 . . ?
C37 C39 H39C 109.5 . . ?
H39A C39 H39C 109.5 . . ?
H39B C39 H39C 109.5 . . ?
N6 C40 C42 112.4(4) . . ?
N6 C40 C41 114.9(4) . . ?
C42 C40 C41 112.7(5) . . ?
N6 C40 H40 105.2 . . ?
C42 C40 H40 105.2 . . ?
C41 C40 H40 105.2 . . ?
C40 C41 H41A 109.5 . . ?
C40 C41 H41B 109.5 . . ?
H41A C41 H41B 109.5 . . ?
C40 C41 H41C 109.5 . . ?
H41A C41 H41C 109.5 . . ?
H41B C41 H41C 109.5 . . ?
C40 C42 H42A 109.5 . . ?
C40 C42 H42B 109.5 . . ?
H42A C42 H42B 109.5 . . ?
C40 C42 H42C 109.5 . . ?
H42A C42 H42C 109.5 . . ?
H42B C42 H42C 109.5 . . ?
C43A O1A C46A 106.6(5) . . ?
C43A O1A Ba1 132.5(4) . . ?
C46A O1A Ba1 121.0(3) . . ?
O1A C43A C44A 115.9(8) . . ?
O1A C43A H43A 108.3 . . ?
C44A C43A H43A 108.3 . . ?
O1A C43A H43B 108.3 . . ?
C44A C43A H43B 108.3 . . ?
H43A C43A H43B 107.4 . . ?
C43A C44A C45A 98.9(7) . . ?
C43A C44A H44A 112.0 . . ?
C45A C44A H44A 112.0 . . ?
C43A C44A H44B 112.0 . . ?
C45A C44A H44B 112.0 . . ?
H44A C44A H44B 109.7 . . ?
C46A C45A C44A 104.8(8) . . ?
C46A C45A H45A 110.8 . . ?
C44A C45A H45A 110.8 . . ?
C46A C45A H45B 110.8 . . ?
C44A C45A H45B 110.8 . . ?
H45A C45A H45B 108.9 . . ?
C45A C46A O1A 102.4(7) . . ?
C45A C46A H46A 111.3 . . ?
O1A C46A H46A 111.3 . . ?
C45A C46A H46B 111.3 . . ?
O1A C46A H46B 111.3 . . ?
H46A C46A H46B 109.2 . . ?
C43B O1B C46B 105.7(5) . . ?
C43B O1B Ba1 140.5(5) . . ?
C46B O1B Ba1 113.8(4) . . ?
O1B C43B C44B 114.6(8) . . ?
O1B C43B H43C 108.6 . . ?
C44B C43B H43C 108.6 . . ?
O1B C43B H43D 108.6 . . ?
C44B C43B H43D 108.6 . . ?
H43C C43B H43D 107.6 . . ?
C43B C44B C45B 100.7(7) . . ?
C43B C44B H44C 111.6 . . ?
C45B C44B H44C 111.6 . . ?
C43B C44B H44D 111.6 . . ?
C45B C44B H44D 111.6 . . ?
H44C C44B H44D 109.4 . . ?
C46B C45B C44B 106.8(8) . . ?
C46B C45B H45C 110.4 . . ?
C44B C45B H45C 110.4 . . ?
C46B C45B H45D 110.4 . . ?
C44B C45B H45D 110.4 . . ?
H45C C45B H45D 108.6 . . ?
C45B C46B O1B 103.4(7) . . ?
C45B C46B H46C 111.1 . . ?
O1B C46B H46C 111.1 . . ?
C45B C46B H46D 111.1 . . ?
O1B C46B H46D 111.1 . . ?
H46C C46B H46D 109.0 . . ?
C47 O2 C50 108.3(4) . . ?
C47 O2 Ba1 121.2(3) . . ?
C50 O2 Ba1 122.1(3) . . ?
O2 C47 C48 106.7(4) . . ?
O2 C47 H47A 110.4 . . ?
C48 C47 H47A 110.4 . . ?
O2 C47 H47B 110.4 . . ?
C48 C47 H47B 110.4 . . ?
H47A C47 H47B 108.6 . . ?
C49 C48 C47 102.2(4) . . ?
C49 C48 H48A 111.3 . . ?
C47 C48 H48A 111.3 . . ?
C49 C48 H48B 111.3 . . ?
C47 C48 H48B 111.3 . . ?
H48A C48 H48B 109.2 . . ?
C48 C49 C50 101.7(4) . . ?
C48 C49 H49A 111.4 . . ?
C50 C49 H49A 111.4 . . ?
C48 C49 H49B 111.4 . . ?
C50 C49 H49B 111.4 . . ?
H49A C49 H49B 109.3 . . ?
O2 C50 C49 106.4(4) . . ?
O2 C50 H50A 110.5 . . ?
C49 C50 H50A 110.5 . . ?
O2 C50 H50B 110.5 . . ?
C49 C50 H50B 110.5 . . ?
H50A C50 H50B 108.6 . . ?

loop_
_geom_bond_atom_site_label_1
_geom_bond_atom_site_label_2
_geom_bond_distance
_geom_bond_site_symmetry_2
_geom_bond_publ_flag
Ba1 O1B 2.7837(3) . ?
Ba1 O2 2.839(3) . ?
Ba1 O1A 2.8418(3) . ?
Ba1 S8 3.2984(11) . ?
Ba1 S1 3.3071(12) . ?
Ba1 S10 3.3174(12) . ?
Ba1 S2 3.3367(12) . ?
Ba1 S7 3.3501(12) . ?
Ba1 S9 3.4154(12) . ?
Ba1 S4 3.4232(13) . ?
Ba1 S3 3.4923(13) . ?
Ba1 Ba3 4.2200(4) . ?
Ba2 S2 3.1417(12) . ?
Ba2 S3 3.1518(13) . ?
Ba2 S6 3.2226(12) . ?
Ba2 S6 3.2308(12) 3_676 ?
Ba2 S5 3.2318(12) . ?
Ba2 S4 3.2325(12) . ?
Ba2 S5 3.2368(11) 3_676 ?
Ba2 S1 3.2757(12) . ?
Ba2 C1 3.397(5) . ?
Ba2 Ba2 4.1998(6) 3_676 ?
Ba3 S8 3.1363(11) . ?
Ba3 S9 3.1723(11) . ?
Ba3 S12 3.1749(12) . ?
Ba3 S12 3.1989(12) 3_666 ?
Ba3 S11 3.2045(11) 3_666 ?
Ba3 S7 3.2178(12) . ?
Ba3 S11 3.2574(12) . ?
Ba3 S10 3.2700(11) . ?
Ba3 C36 3.423(4) . ?
Ba3 C22 3.426(4) . ?
Ba3 Ba3 4.1881(5) 3_666 ?
S1 C1 1.716(5) . ?
S2 C1 1.730(5) . ?
S3 C15 1.725(5) . ?
S4 C15 1.720(5) . ?
S5 C8 1.723(4) . ?
S6 C8 1.732(4) . ?
S7 C22 1.733(4) . ?
S8 C22 1.721(5) . ?
S9 C36 1.711(5) . ?
S10 C36 1.734(5) . ?
S11 C29 1.734(5) . ?
S12 C29 1.727(5) . ?
N5 C29 1.337(6) . ?
N5 C33 1.474(7) . ?
N5 C30 1.496(6) . ?
N6 C36 1.353(5) . ?
N6 C37 1.480(6) . ?
N6 C40 1.490(6) . ?
C1 N1B 1.321(9) . ?
C1 N1A 1.377(9) . ?
N1A C2A 1.491(5) . ?
N1A C5A 1.495(6) . ?
C2A C3A 1.508(6) . ?
C2A C4A 1.510(6) . ?
C2A H2A 1.0000 . ?
C3A H3A1 0.9800 . ?
C3A H3A2 0.9800 . ?
C3A H3A3 0.9800 . ?
C4A H4A1 0.9800 . ?
C4A H4A2 0.9800 . ?
C4A H4A3 0.9800 . ?
C5A C7A 1.500(7) . ?
C5A C6A 1.512(7) . ?
C5A H5A 1.0000 . ?
C6A H6A1 0.9800 . ?
C6A H6A2 0.9800 . ?
C6A H6A3 0.9800 . ?
C7A H7A1 0.9800 . ?
C7A H7A2 0.9800 . ?
C7A H7A3 0.9800 . ?
N1B C5B 1.487(6) . ?
N1B C2B 1.504(5) . ?
C2B C3B 1.523(6) . ?
C2B C4B 1.527(6) . ?
C2B H2B 1.0000 . ?
C3B H3B1 0.9800 . ?
C3B H3B2 0.9800 . ?
C3B H3B3 0.9800 . ?
C4B H4B1 0.9800 . ?
C4B H4B2 0.9800 . ?
C4B H4B3 0.9800 . ?
C5B C6B 1.482(7) . ?
C5B C7B 1.498(7) . ?
C5B H5B 1.0000 . ?
C7B H7B1 0.9800 . ?
C7B H7B2 0.9800 . ?
C7B H7B3 0.9800 . ?
C6B H6B1 0.9800 . ?
C6B H6B2 0.9800 . ?
C6B H6B3 0.9800 . ?
C8 N2 1.333(5) . ?
N2 C12 1.488(5) . ?
N2 C9 1.497(4) . ?
C9 C10 1.517(5) . ?
C9 C11 1.522(5) . ?
C9 H9 1.0000 . ?
C10 H10A 0.9800 . ?
C10 H10B 0.9800 . ?
C10 H10C 0.9800 . ?
C11 H11A 0.9800 . ?
C11 H11B 0.9800 . ?
C11 H11C 0.9800 . ?
C12 C14 1.500(6) . ?
C12 C13 1.511(6) . ?
C12 H12 1.0000 . ?
C13 H13A 0.9800 . ?
C13 H13B 0.9800 . ?
C13 H13C 0.9800 . ?
C14 H14A 0.9800 . ?
C14 H14B 0.9800 . ?
C14 H14C 0.9800 . ?
C15 N3B 1.284(12) . ?
C15 N3A 1.412(12) . ?
N3A C20A 1.493(8) . ?
N3A C17A 1.523(8) . ?
C16A C20A 1.483(9) . ?
C16A H16A 0.9800 . ?
C16A H16B 0.9800 . ?
C16A H16C 0.9800 . ?
C17A C18A 1.511(9) . ?
C17A C19A 1.518(9) . ?
C17A H17A 1.0000 . ?
C18A H18A 0.9800 . ?
C18A H18B 0.9800 . ?
C18A H18C 0.9800 . ?
C19A H19A 0.9800 . ?
C19A H19B 0.9800 . ?
C19A H19C 0.9800 . ?
C20A C21A 1.489(9) . ?
C20A H20A 1.0000 . ?
C21A H21A 0.9800 . ?
C21A H21B 0.9800 . ?
C21A H21C 0.9800 . ?
N3B C20B 1.495(8) . ?
N3B C17B 1.523(8) . ?
C16B C20B 1.485(9) . ?
C16B H16D 0.9800 . ?
C16B H16E 0.9800 . ?
C16B H16F 0.9800 . ?
C17B C18B 1.511(9) . ?
C17B C19B 1.517(9) . ?
C17B H17B 1.0000 . ?
C18B H18D 0.9800 . ?
C18B H18E 0.9800 . ?
C18B H18F 0.9800 . ?
C19B H19D 0.9800 . ?
C19B H19E 0.9800 . ?
C19B H19F 0.9800 . ?
C20B C21B 1.490(9) . ?
C20B H20B 1.0000 . ?
C21B H21D 0.9800 . ?
C21B H21E 0.9800 . ?
C21B H21F 0.9800 . ?
C22 N4 1.343(5) . ?
N4 C26 1.479(6) . ?
N4 C23 1.490(6) . ?
C23 C25 1.517(7) . ?
C23 C24 1.524(7) . ?
C23 H23 1.0000 . ?
C24 H24A 0.9800 . ?
C24 H24B 0.9800 . ?
C24 H24C 0.9800 . ?
C25 H25A 0.9800 . ?
C25 H25B 0.9800 . ?
C25 H25C 0.9800 . ?
C26 C28 1.516(7) . ?
C26 C27 1.530(7) . ?
C26 H26 1.0000 . ?
C27 H27A 0.9800 . ?
C27 H27B 0.9800 . ?
C27 H27C 0.9800 . ?
C28 H28A 0.9800 . ?
C28 H28B 0.9800 . ?
C28 H28C 0.9800 . ?
C30 C31 1.521(8) . ?
C30 C32 1.526(9) . ?
C30 H30 1.0000 . ?
C31 H31A 0.9800 . ?
C31 H31B 0.9800 . ?
C31 H31C 0.9800 . ?
C32 H32A 0.9800 . ?
C32 H32B 0.9800 . ?
C32 H32C 0.9800 . ?
C33 C35 1.522(9) . ?
C33 C34 1.535(9) . ?
C33 H33 1.0000 . ?
C34 H34A 0.9800 . ?
C34 H34B 0.9800 . ?
C34 H34C 0.9800 . ?
C35 H35A 0.9800 . ?
C35 H35B 0.9800 . ?
C35 H35C 0.9800 . ?
C37 C39 1.524(7) . ?
C37 C38 1.537(7) . ?
C37 H37 1.0000 . ?
C38 H38A 0.9800 . ?
C38 H38B 0.9800 . ?
C38 H38C 0.9800 . ?
C39 H39A 0.9800 . ?
C39 H39B 0.9800 . ?
C39 H39C 0.9800 . ?
C40 C42 1.524(7) . ?
C40 C41 1.526(7) . ?
C40 H40 1.0000 . ?
C41 H41A 0.9800 . ?
C41 H41B 0.9800 . ?
C41 H41C 0.9800 . ?
C42 H42A 0.9800 . ?
C42 H42B 0.9800 . ?
C42 H42C 0.9800 . ?
O1A C43A 1.245(8) . ?
O1A C46A 1.594(9) . ?
C43A C44A 1.508(11) . ?
C43A H43A 0.9900 . ?
C43A H43B 0.9900 . ?
C44A C45A 1.566(11) . ?
C44A H44A 0.9900 . ?
C44A H44B 0.9900 . ?
C45A C46A 1.424(11) . ?
C45A H45A 0.9900 . ?
C45A H45B 0.9900 . ?
C46A H46A 0.9900 . ?
C46A H46B 0.9900 . ?
O1B C43B 1.247(8) . ?
O1B C46B 1.592(9) . ?
C43B C44B 1.509(11) . ?
C43B H43C 0.9900 . ?
C43B H43D 0.9900 . ?
C44B C45B 1.565(11) . ?
C44B H44C 0.9900 . ?
C44B H44D 0.9900 . ?
C45B C46B 1.418(11) . ?
C45B H45C 0.9900 . ?
C45B H45D 0.9900 . ?
C46B H46C 0.9900 . ?
C46B H46D 0.9900 . ?
O2 C47 1.428(5) . ?
O2 C50 1.436(6) . ?
C47 C48 1.504(7) . ?
C47 H47A 0.9900 . ?
C47 H47B 0.9900 . ?
C48 C49 1.494(7) . ?
C48 H48A 0.9900 . ?
C48 H48B 0.9900 . ?
C49 C50 1.516(7) . ?
C49 H49A 0.9900 . ?
C49 H49B 0.9900 . ?
C50 H50A 0.9900 . ?
C50 H50B 0.9900 . ?

loop_
_geom_torsion_atom_site_label_1
_geom_torsion_atom_site_label_2
_geom_torsion_atom_site_label_3
_geom_torsion_atom_site_label_4
_geom_torsion
_geom_torsion_site_symmetry_1
_geom_torsion_site_symmetry_2
_geom_torsion_site_symmetry_3
_geom_torsion_site_symmetry_4
_geom_torsion_publ_flag
Ba2 S1 C1 N1B 133.9(7) . . . . ?
Ba1 S1 C1 N1B -145.4(7) . . . . ?
Ba2 S1 C1 N1A 125.6(6) . . . . ?
Ba1 S1 C1 N1A -153.7(6) . . . . ?
Ba2 S1 C1 S2 -49.6(2) . . . . ?
Ba1 S1 C1 S2 31.1(2) . . . . ?
Ba1 S1 C1 Ba2 80.69(4) . . . . ?
Ba2 S2 C1 N1B -131.6(6) . . . . ?
Ba1 S2 C1 N1B 145.8(6) . . . . ?
Ba2 S2 C1 N1A -123.3(6) . . . . ?
Ba1 S2 C1 N1A 154.1(6) . . . . ?
Ba2 S2 C1 S1 51.8(2) . . . . ?
Ba1 S2 C1 S1 -30.8(2) . . . . ?
Ba1 S2 C1 Ba2 -82.54(3) . . . . ?
S1 C1 N1A C2A -179.9(6) . . . . ?
S2 C1 N1A C2A -4.9(11) . . . . ?
Ba2 C1 N1A C2A -89.7(9) . . . . ?
S1 C1 N1A C5A -1.4(11) . . . . ?
S2 C1 N1A C5A 173.6(6) . . . . ?
Ba2 C1 N1A C5A 88.8(8) . . . . ?
C1 N1A C2A C3A 72.3(12) . . . . ?
C5A N1A C2A C3A -106.3(10) . . . . ?
C1 N1A C2A C4A -67.8(12) . . . . ?
C5A N1A C2A C4A 113.6(10) . . . . ?
C1 N1A C5A C7A 94.7(10) . . . . ?
C2A N1A C5A C7A -86.7(8) . . . . ?
C1 N1A C5A C6A -139.2(9) . . . . ?
C2A N1A C5A C6A 39.5(9) . . . . ?
S1 C1 N1B C5B 14.8(12) . . . . ?
S2 C1 N1B C5B -161.6(7) . . . . ?
Ba2 C1 N1B C5B 112.5(8) . . . . ?
S1 C1 N1B C2B -177.0(5) . . . . ?
S2 C1 N1B C2B 6.6(10) . . . . ?
Ba2 C1 N1B C2B -79.3(9) . . . . ?
C1 N1B C2B C3B 109.5(10) . . . . ?
C5B N1B C2B C3B -81.0(9) . . . . ?
C1 N1B C2B C4B -125.9(9) . . . . ?
C5B N1B C2B C4B 43.7(9) . . . . ?
C1 N1B C5B C6B -78.0(14) . . . . ?
C2B N1B C5B C6B 113.1(12) . . . . ?
C1 N1B C5B C7B 61.2(12) . . . . ?
C2B N1B C5B C7B -107.7(9) . . . . ?
Ba2 S5 C8 N2 -135.5(4) . . . . ?
Ba2 S5 C8 N2 143.2(3) 3_676 . . . ?
Ba2 S5 C8 S6 43.8(2) . . . . ?
Ba2 S5 C8 S6 -37.4(2) 3_676 . . . ?
Ba2 S6 C8 N2 135.4(3) . . . . ?
Ba2 S6 C8 N2 -143.1(3) 3_676 . . . ?
Ba2 S6 C8 S5 -44.0(2) . . . . ?
Ba2 S6 C8 S5 37.5(2) 3_676 . . . ?
S5 C8 N2 C12 -176.7(3) . . . . ?
S6 C8 N2 C12 4.0(6) . . . . ?
S5 C8 N2 C9 8.4(6) . . . . ?
S6 C8 N2 C9 -170.9(3) . . . . ?
C8 N2 C9 C10 -69.1(5) . . . . ?
C12 N2 C9 C10 115.7(4) . . . . ?
C8 N2 C9 C11 62.3(5) . . . . ?
C12 N2 C9 C11 -112.9(4) . . . . ?
C8 N2 C12 C14 -111.7(5) . . . . ?
C9 N2 C12 C14 63.6(5) . . . . ?
C8 N2 C12 C13 120.6(5) . . . . ?
C9 N2 C12 C13 -64.0(5) . . . . ?
Ba2 S4 C15 N3B 144.7(10) . . . . ?
Ba1 S4 C15 N3B -135.3(10) . . . . ?
Ba2 S4 C15 N3A 148.0(9) . . . . ?
Ba1 S4 C15 N3A -132.0(9) . . . . ?
Ba2 S4 C15 S3 -35.9(2) . . . . ?
Ba1 S4 C15 S3 44.1(2) . . . . ?
Ba2 S3 C15 N3B -143.7(10) . . . . ?
Ba1 S3 C15 N3B 136.3(10) . . . . ?
Ba2 S3 C15 N3A -147.4(9) . . . . ?
Ba1 S3 C15 N3A 132.6(10) . . . . ?
Ba2 S3 C15 S4 36.8(2) . . . . ?
Ba1 S3 C15 S4 -43.1(2) . . . . ?
S4 C15 N3A C20A -177.4(8) . . . . ?
S3 C15 N3A C20A 6.9(15) . . . . ?
S4 C15 N3A C17A 7.2(13) . . . . ?
S3 C15 N3A C17A -168.5(6) . . . . ?
C15 N3A C17A C18A 108.7(13) . . . . ?
C20A N3A C17A C18A -67.1(10) . . . . ?
C15 N3A C17A C19A -124.2(13) . . . . ?
C20A N3A C17A C19A 60.0(10) . . . . ?
C15 N3A C20A C16A 70.4(14) . . . . ?
C17A N3A C20A C16A -114.0(11) . . . . ?
C15 N3A C20A C21A -67.8(15) . . . . ?
C17A N3A C20A C21A 107.8(11) . . . . ?
S4 C15 N3B C20B -176.5(7) . . . . ?
S3 C15 N3B C20B 4.0(15) . . . . ?
S4 C15 N3B C17B 2.7(16) . . . . ?
S3 C15 N3B C17B -176.8(7) . . . . ?
C15 N3B C17B C18B 116.0(14) . . . . ?
C20B N3B C17B C18B -64.7(11) . . . . ?
C15 N3B C17B C19B -116.6(14) . . . . ?
C20B N3B C17B C19B 62.7(10) . . . . ?
C15 N3B C20B C16B 69.7(15) . . . . ?
C17B N3B C20B C16B -109.5(11) . . . . ?
C15 N3B C20B C21B -67.3(15) . . . . ?
C17B N3B C20B C21B 113.5(11) . . . . ?
Ba3 S8 C22 N4 -133.2(4) . . . . ?
Ba1 S8 C22 N4 144.9(3) . . . . ?
Ba3 S8 C22 S7 46.8(2) . . . . ?
Ba1 S8 C22 S7 -35.1(2) . . . . ?
Ba1 S8 C22 Ba3 -81.87(3) . . . . ?
Ba3 S7 C22 N4 134.4(4) . . . . ?
Ba1 S7 C22 N4 -145.5(4) . . . . ?
Ba3 S7 C22 S8 -45.6(2) . . . . ?
Ba1 S7 C22 S8 34.5(2) . . . . ?
Ba1 S7 C22 Ba3 80.09(3) . . . . ?
S8 C22 N4 C26 -177.1(3) . . . . ?
S7 C22 N4 C26 2.8(6) . . . . ?
Ba3 C22 N4 C26 95.0(5) . . . . ?
S8 C22 N4 C23 4.9(6) . . . . ?
S7 C22 N4 C23 -175.1(3) . . . . ?
Ba3 C22 N4 C23 -82.9(6) . . . . ?
C22 N4 C23 C25 62.3(6) . . . . ?
C26 N4 C23 C25 -115.8(5) . . . . ?
C22 N4 C23 C24 -69.4(6) . . . . ?
C26 N4 C23 C24 112.5(5) . . . . ?
C22 N4 C26 C28 -112.2(5) . . . . ?
C23 N4 C26 C28 65.9(5) . . . . ?
C22 N4 C26 C27 121.3(5) . . . . ?
C23 N4 C26 C27 -60.6(5) . . . . ?
C33 N5 C29 S12 -178.4(4) . . . . ?
C30 N5 C29 S12 -0.6(7) . . . . ?
C33 N5 C29 S11 2.3(7) . . . . ?
C30 N5 C29 S11 -179.9(4) . . . . ?
Ba3 S12 C29 N5 -136.3(4) . . . . ?
Ba3 S12 C29 N5 141.3(4) 3_666 . . . ?
Ba3 S12 C29 S11 43.0(2) . . . . ?
Ba3 S12 C29 S11 -39.4(2) 3_666 . . . ?
Ba3 S11 C29 N5 -141.4(4) 3_666 . . . ?
Ba3 S11 C29 N5 137.4(4) . . . . ?
Ba3 S11 C29 S12 39.3(2) 3_666 . . . ?
Ba3 S11 C29 S12 -41.9(2) . . . . ?
C29 N5 C30 C31 67.7(7) . . . . ?
C33 N5 C30 C31 -114.4(6) . . . . ?
C29 N5 C30 C32 -64.7(7) . . . . ?
C33 N5 C30 C32 113.2(6) . . . . ?
C29 N5 C33 C35 113.5(6) . . . . ?
C30 N5 C33 C35 -64.5(7) . . . . ?
C29 N5 C33 C34 -118.7(6) . . . . ?
C30 N5 C33 C34 63.3(7) . . . . ?
C37 N6 C36 S9 -177.6(3) . . . . ?
C40 N6 C36 S9 6.9(6) . . . . ?
C37 N6 C36 S10 2.6(6) . . . . ?
C40 N6 C36 S10 -173.0(3) . . . . ?
C37 N6 C36 Ba3 94.6(5) . . . . ?
C40 N6 C36 Ba3 -81.0(5) . . . . ?
Ba3 S9 C36 N6 -129.1(4) . . . . ?
Ba1 S9 C36 N6 151.3(3) . . . . ?
Ba3 S9 C36 S10 50.7(2) . . . . ?
Ba1 S9 C36 S10 -28.8(2) . . . . ?
Ba1 S9 C36 Ba3 -79.53(3) . . . . ?
Ba3 S10 C36 N6 130.6(4) . . . . ?
Ba1 S10 C36 N6 -150.4(3) . . . . ?
Ba3 S10 C36 S9 -49.3(2) . . . . ?
Ba1 S10 C36 S9 29.8(2) . . . . ?
Ba1 S10 C36 Ba3 79.02(4) . . . . ?
C36 N6 C37 C39 -116.9(5) . . . . ?
C40 N6 C37 C39 59.1(5) . . . . ?
C36 N6 C37 C38 117.4(5) . . . . ?
C40 N6 C37 C38 -66.6(5) . . . . ?
C36 N6 C40 C42 64.6(6) . . . . ?
C37 N6 C40 C42 -111.3(5) . . . . ?
C36 N6 C40 C41 -66.1(6) . . . . ?
C37 N6 C40 C41 118.1(5) . . . . ?
C46A O1A C43A C44A -6.4(14) . . . . ?
Ba1 O1A C43A C44A 175.2(7) . . . . ?
O1A C43A C44A C45A -13.4(15) . . . . ?
C43A C44A C45A C46A 29.3(13) . . . . ?
C44A C45A C46A O1A -33.1(11) . . . . ?
C43A O1A C46A C45A 25.8(12) . . . . ?
Ba1 O1A C46A C45A -155.6(7) . . . . ?
C46B O1B C43B C44B 25.1(12) . . . . ?
Ba1 O1B C43B C44B -152.8(6) . . . . ?
O1B C43B C44B C45B -10.7(14) . . . . ?
C43B C44B C45B C46B -10.5(13) . . . . ?
C44B C45B C46B O1B 23.2(12) . . . . ?
C43B O1B C46B C45B -30.6(11) . . . . ?
Ba1 O1B C46B C45B 148.0(7) . . . . ?
C50 O2 C47 C48 -12.5(6) . . . . ?
Ba1 O2 C47 C48 -161.2(3) . . . . ?
O2 C47 C48 C49 31.9(6) . . . . ?
C47 C48 C49 C50 -37.5(5) . . . . ?
C47 O2 C50 C49 -11.8(5) . . . . ?
Ba1 O2 C50 C49 136.5(3) . . . . ?
C48 C49 C50 O2 31.2(5) . . . . ?
